data_4029961
loop_
_publ_author_name
'Gupta, Sreya'
'Han, Junghoon'
'Kim, Yongjin'
'Lee, Soon W.'
'Rhee, Young Ho'
'Park, Jaiwook'

_publ_section_title
;
 C-h activation guided by aromatic N-h ketimines: synthesis of
 functionalized isoquinolines using benzyl azides and alkynes.
;
_journal_issue 19
_journal_name_full 'The Journal of organic chemistry'
_journal_page_first 9094
_journal_page_last 9103
_journal_paper_doi 10.1021/jo501465q
_journal_volume 79
_journal_year 2014
_chemical_formula_moiety 'C18 H23 Cl N Rh'
_chemical_formula_sum 'C18 H23 Cl N Rh'
_chemical_formula_weight 391.73
_chemical_name_systematic
; 
 ? 
;
_space_group_IT_number 33
_symmetry_cell_setting orthorhombic
_symmetry_space_group_name_Hall 'P 2c -2n'
_symmetry_space_group_name_H-M 'P n a 21'
_atom_sites_solution_hydrogens geom
_atom_sites_solution_primary direct
_atom_sites_solution_secondary difmap
_audit_creation_method SHELXL-97
_cell_angle_alpha 90.00
_cell_angle_beta 90.00
_cell_angle_gamma 90.00
_cell_formula_units_Z 8
_cell_length_a 27.150(9)
_cell_length_b 15.576(5)
_cell_length_c 8.563(3)
_cell_measurement_reflns_used 3666
_cell_measurement_temperature 243(2)
_cell_measurement_theta_max 22.44
_cell_measurement_theta_min 2.60
_cell_volume 3621(2)
_computing_cell_refinement 'Bruker SMART'
_computing_data_collection 'Bruker SMART'
_computing_data_reduction 'Bruker SAINT'
_computing_molecular_graphics 'Bruker SHELXTL'
_computing_publication_material 'Bruker SHELXTL'
_computing_structure_refinement 'Bruker SHELXTL'
_computing_structure_solution 'Bruker SHELXTL'
_diffrn_ambient_temperature 243(2)
_diffrn_measured_fraction_theta_full 0.987
_diffrn_measured_fraction_theta_max 0.987
_diffrn_measurement_device_type 'CCD area detector'
_diffrn_measurement_method 'phi and omega scans'
_diffrn_radiation_monochromator graphite
_diffrn_radiation_source 'sealed tube'
_diffrn_radiation_type MoK\a
_diffrn_radiation_wavelength 0.71073
_diffrn_reflns_av_R_equivalents 0.1110
_diffrn_reflns_av_sigmaI/netI 0.1555
_diffrn_reflns_limit_h_max 33
_diffrn_reflns_limit_h_min -31
_diffrn_reflns_limit_k_max 19
_diffrn_reflns_limit_k_min -14
_diffrn_reflns_limit_l_max 10
_diffrn_reflns_limit_l_min -10
_diffrn_reflns_number 22087
_diffrn_reflns_theta_full 26.21
_diffrn_reflns_theta_max 26.21
_diffrn_reflns_theta_min 1.50
_exptl_absorpt_coefficient_mu 1.084
_exptl_absorpt_correction_T_max 0.9892
_exptl_absorpt_correction_T_min 0.8287
_exptl_absorpt_correction_type multi-scan
_exptl_absorpt_process_details '(SADABS; Sheldrick, 1996)'
_exptl_crystal_colour Orange
_exptl_crystal_density_diffrn 1.437
_exptl_crystal_density_method 'not measured'
_exptl_crystal_description Needle
_exptl_crystal_F_000 1600
_exptl_crystal_size_max 0.18
_exptl_crystal_size_mid 0.02
_exptl_crystal_size_min 0.01
_refine_diff_density_max 0.573
_refine_diff_density_min -0.387
_refine_diff_density_rms 0.082
_refine_ls_abs_structure_details 'Flack H D (1983), Acta Cryst. A39, 876-881'
_refine_ls_abs_structure_Flack -0.04(4)
_refine_ls_extinction_method none
_refine_ls_goodness_of_fit_ref 0.785
_refine_ls_hydrogen_treatment mixed
_refine_ls_matrix_type full
_refine_ls_number_parameters 397
_refine_ls_number_reflns 7014
_refine_ls_number_restraints 1
_refine_ls_restrained_S_all 0.785
_refine_ls_R_factor_all 0.1282
_refine_ls_R_factor_gt 0.0495
_refine_ls_shift/su_max 0.000
_refine_ls_shift/su_mean 0.000
_refine_ls_structure_factor_coef Fsqd
_refine_ls_weighting_details 'calc w=1/[\s^2^(Fo^2^)+(0.0000P)^2^+0.0000P] where P=(Fo^2^+2Fc^2^)/3'
_refine_ls_weighting_scheme calc
_refine_ls_wR_factor_gt 0.0639
_refine_ls_wR_factor_ref 0.0861
_reflns_number_gt 3429
_reflns_number_total 7014
_reflns_threshold_expression >2sigma(I)
_cod_data_source_file jo501465q_si_002.cif
_cod_data_source_block rhnr2
_cod_depositor_comments
;
The following automatic conversions were performed:

'_symmetry_cell_setting' value 'Orthorhombic' changed to
'orthorhombic' according to
/home/saulius/struct/COD-crude-data--automatic-downloads/rss-feeds/ACS/lib/dictionaries/cif_core.dic
dictionary named 'cif_core.dic' version 2.4.2 from
2011-04-26.

'_exptl_absorpt_correction_type' value 'MULTI-SCAN'
changed to 'multi-scan' according to
/home/saulius/struct/COD-crude-data--automatic-downloads/rss-feeds/ACS/lib/dictionaries/cif_core.dic
dictionary named 'cif_core.dic' version 2.4.2 from 2011-04-26.

Automatic conversion script
Id: cif_fix_values 2281 2013-09-26 08:29:07Z andrius 

 Adding full bibliography for 4029961--4029962.cif.
;
_cod_original_sg_symbol_H-M 'Pna2(1) '
_cod_database_code 4029961

loop_
_symmetry_equiv_pos_as_xyz
'x, y, z'
'-x, -y, z+1/2'
'x+1/2, -y+1/2, z'
'-x+1/2, y+1/2, z+1/2'

loop_
_atom_site_label
_atom_site_type_symbol
_atom_site_fract_x
_atom_site_fract_y
_atom_site_fract_z
_atom_site_U_iso_or_equiv
_atom_site_adp_type
_atom_site_occupancy
_atom_site_symmetry_multiplicity
_atom_site_calc_flag
_atom_site_refinement_flags
Rh1 Rh -0.19544(2) -0.09266(4) -0.39881(12) 0.05393(19) Uani 1 1 d .
Rh2 Rh 0.02843(2) 0.30574(3) 0.09312(12) 0.04829(17) Uani 1 1 d .
Cl1 Cl -0.12947(9) -0.05855(15) -0.5757(3) 0.0589(6) Uani 1 1 d .
Cl2 Cl 0.08280(11) 0.33177(18) 0.3126(3) 0.0690(9) Uani 1 1 d .
N1 N -0.1471(3) -0.1418(5) -0.2345(10) 0.053(2) Uani 1 1 d .
N2 N 0.0410(3) 0.1750(4) 0.1009(15) 0.0508(17) Uani 1 1 d .
C1 C -0.2743(3) -0.0747(8) -0.406(3) 0.096(3) Uani 1 1 d .
C2 C -0.2579(4) -0.0743(7) -0.5561(14) 0.071(3) Uani 1 1 d .
C3 C -0.2392(3) -0.1591(7) -0.5865(12) 0.057(3) Uani 1 1 d .
C4 C -0.2419(4) -0.2069(7) -0.4473(14) 0.073(4) Uani 1 1 d .
C5 C -0.2617(4) -0.1539(11) -0.3260(15) 0.098(5) Uani 1 1 d .
C6 C -0.3037(4) -0.0030(8) -0.3146(17) 0.175(8) Uani 1 1 d .
H6A H -0.2959 0.0528 -0.3582 0.262 Uiso 1 1 calc R
H6B H -0.2945 -0.0043 -0.2052 0.262 Uiso 1 1 calc R
H6C H -0.3388 -0.0136 -0.3243 0.262 Uiso 1 1 calc R
C7 C -0.2643(4) -0.0061(6) -0.6740(15) 0.117(5) Uani 1 1 d .
H7A H -0.2678 0.0489 -0.6220 0.176 Uiso 1 1 calc R
H7B H -0.2936 -0.0178 -0.7354 0.176 Uiso 1 1 calc R
H7C H -0.2358 -0.0047 -0.7420 0.176 Uiso 1 1 calc R
C8 C -0.2213(3) -0.1879(6) -0.7418(11) 0.072(3) Uani 1 1 d .
H8A H -0.2478 -0.1834 -0.8173 0.109 Uiso 1 1 calc R
H8B H -0.2105 -0.2471 -0.7351 0.109 Uiso 1 1 calc R
H8C H -0.1940 -0.1520 -0.7744 0.109 Uiso 1 1 calc R
C9 C -0.2246(3) -0.3003(6) -0.427(2) 0.104(4) Uani 1 1 d .
H9A H -0.2140 -0.3092 -0.3197 0.156 Uiso 1 1 calc R
H9B H -0.1973 -0.3115 -0.4968 0.156 Uiso 1 1 calc R
H9C H -0.2515 -0.3391 -0.4506 0.156 Uiso 1 1 calc R
C10 C -0.2721(5) -0.1863(10) -0.1591(14) 0.172(7) Uani 1 1 d .
H10A H -0.3004 -0.2243 -0.1604 0.258 Uiso 1 1 calc R
H10B H -0.2788 -0.1378 -0.0914 0.258 Uiso 1 1 calc R
H10C H -0.2436 -0.2173 -0.1205 0.258 Uiso 1 1 calc R
C11 C -0.1778(3) 0.0121(6) -0.2672(12) 0.059(3) Uani 1 1 d .
C12 C -0.1907(3) 0.0976(7) -0.2908(11) 0.065(3) Uani 1 1 d .
H12 H -0.2100 0.1127 -0.3777 0.077 Uiso 1 1 calc R
C13 C -0.1752(4) 0.1615(7) -0.1863(16) 0.084(4) Uani 1 1 d .
H13 H -0.1842 0.2189 -0.2042 0.101 Uiso 1 1 calc R
C14 C -0.1467(4) 0.1410(7) -0.0564(16) 0.089(4) Uani 1 1 d .
H14 H -0.1371 0.1846 0.0131 0.107 Uiso 1 1 calc R
C15 C -0.1325(3) 0.0576(7) -0.0290(12) 0.069(3) Uani 1 1 d .
H15 H -0.1133 0.0438 0.0588 0.083 Uiso 1 1 calc R
C16 C -0.1471(3) -0.0062(6) -0.1344(11) 0.055(3) Uani 1 1 d .
C17 C -0.1309(3) -0.0957(6) -0.1273(11) 0.051(2) Uani 1 1 d .
C18 C -0.0954(3) -0.1242(5) 0.0000(10) 0.068(3) Uani 1 1 d .
H18A H -0.0887 -0.1850 -0.0113 0.102 Uiso 1 1 calc R
H18B H -0.1100 -0.1135 0.1015 0.102 Uiso 1 1 calc R
H18C H -0.0649 -0.0922 -0.0092 0.102 Uiso 1 1 calc R
C19 C 0.0111(4) 0.3135(5) -0.1507(10) 0.057(3) Uani 1 1 d .
C20 C 0.0616(4) 0.3462(6) -0.1372(11) 0.049(3) Uani 1 1 d .
C21 C 0.0589(4) 0.4174(5) -0.0406(10) 0.053(3) Uani 1 1 d .
C22 C 0.0085(4) 0.4306(5) 0.0082(10) 0.058(3) Uani 1 1 d .
C23 C -0.0210(4) 0.3683(6) -0.0701(11) 0.054(2) Uani 1 1 d .
C24 C -0.0032(3) 0.2375(5) -0.2526(11) 0.075(3) Uani 1 1 d .
H24A H -0.0364 0.2193 -0.2268 0.113 Uiso 1 1 calc R
H24B H 0.0195 0.1905 -0.2342 0.113 Uiso 1 1 calc R
H24C H -0.0018 0.2541 -0.3616 0.113 Uiso 1 1 calc R
C25 C 0.1049(3) 0.3118(6) -0.2193(12) 0.075(3) Uani 1 1 d .
H25A H 0.1345 0.3380 -0.1777 0.112 Uiso 1 1 calc R
H25B H 0.1022 0.3246 -0.3298 0.112 Uiso 1 1 calc R
H25C H 0.1064 0.2501 -0.2045 0.112 Uiso 1 1 calc R
C26 C 0.1033(3) 0.4705(5) 0.0125(11) 0.082(4) Uani 1 1 d .
H26A H 0.1331 0.4366 0.0017 0.124 Uiso 1 1 calc R
H26B H 0.0991 0.4869 0.1209 0.124 Uiso 1 1 calc R
H26C H 0.1059 0.5217 -0.0515 0.124 Uiso 1 1 calc R
C27 C -0.0100(3) 0.5077(4) 0.0951(15) 0.084(3) Uani 1 1 d .
H27A H 0.0130 0.5222 0.1776 0.126 Uiso 1 1 calc R
H27B H -0.0419 0.4950 0.1402 0.126 Uiso 1 1 calc R
H27C H -0.0130 0.5557 0.0237 0.126 Uiso 1 1 calc R
C28 C -0.0764(4) 0.3645(6) -0.0709(13) 0.082(3) Uani 1 1 d .
H28A H -0.0891 0.4048 -0.1473 0.123 Uiso 1 1 calc R
H28B H -0.0888 0.3794 0.0318 0.123 Uiso 1 1 calc R
H28C H -0.0870 0.3069 -0.0977 0.123 Uiso 1 1 calc R
C29 C -0.0240(3) 0.2651(5) 0.2394(10) 0.053(3) Uani 1 1 d .
C30 C -0.0576(4) 0.3139(6) 0.3285(12) 0.066(3) Uani 1 1 d .
H30 H -0.0557 0.3741 0.3252 0.079 Uiso 1 1 calc R
C31 C -0.0929(4) 0.2757(7) 0.4200(13) 0.083(3) Uani 1 1 d .
H31 H -0.1154 0.3105 0.4746 0.099 Uiso 1 1 calc R
C32 C -0.0964(4) 0.1859(7) 0.4340(13) 0.080(3) Uani 1 1 d .
H32 H -0.1208 0.1605 0.4968 0.096 Uiso 1 1 calc R
C33 C -0.0632(4) 0.1364(6) 0.3534(12) 0.063(3) Uani 1 1 d .
H33 H -0.0646 0.0762 0.3596 0.076 Uiso 1 1 calc R
C34 C -0.0279(3) 0.1753(5) 0.2639(10) 0.049(2) Uani 1 1 d .
C35 C 0.0117(3) 0.1272(6) 0.1777(10) 0.050(2) Uani 1 1 d .
C36 C 0.0159(3) 0.0309(5) 0.1810(10) 0.066(3) Uani 1 1 d .
H36A H 0.0440 0.0132 0.1187 0.098 Uiso 1 1 calc R
H36B H -0.0138 0.0056 0.1384 0.098 Uiso 1 1 calc R
H36C H 0.0204 0.0117 0.2878 0.098 Uiso 1 1 calc R
HN2 H 0.069(2) 0.157(3) 0.067(9) 0.03(2) Uiso 1 1 d .
HN1 H -0.141(2) -0.190(3) -0.234(8) 0.01(2) Uiso 1 1 d .

loop_
_atom_site_aniso_label
_atom_site_aniso_U_11
_atom_site_aniso_U_22
_atom_site_aniso_U_33
_atom_site_aniso_U_23
_atom_site_aniso_U_13
_atom_site_aniso_U_12
Rh1 0.0510(4) 0.0684(4) 0.0424(4) -0.0014(6) 0.0038(7) -0.0044(3)
Rh2 0.0624(4) 0.0426(3) 0.0399(4) 0.0027(6) 0.0009(7) -0.0030(3)
Cl1 0.0626(17) 0.0589(15) 0.0553(17) 0.0027(13) 0.0111(15) -0.0071(14)
Cl2 0.085(2) 0.0705(18) 0.0515(19) 0.0024(15) -0.0147(17) -0.0101(17)
N1 0.059(6) 0.045(6) 0.056(6) -0.011(5) 0.012(4) -0.002(5)
N2 0.048(5) 0.055(4) 0.049(4) -0.005(7) -0.002(7) 0.000(4)
C1 0.058(7) 0.110(9) 0.121(11) -0.032(14) -0.010(13) -0.003(6)
C2 0.064(8) 0.078(9) 0.070(9) 0.014(7) 0.006(7) -0.008(6)
C3 0.057(7) 0.071(7) 0.043(7) 0.010(5) -0.005(6) 0.002(5)
C4 0.056(7) 0.085(8) 0.077(12) 0.018(7) -0.019(6) -0.024(6)
C5 0.054(8) 0.189(17) 0.050(9) -0.001(10) 0.018(7) -0.046(10)
C6 0.068(9) 0.228(14) 0.23(2) -0.124(13) 0.000(10) 0.041(10)
C7 0.115(11) 0.100(9) 0.136(13) 0.035(9) -0.059(9) 0.012(8)
C8 0.067(7) 0.111(8) 0.039(6) -0.003(6) -0.007(5) -0.019(6)
C9 0.117(9) 0.093(7) 0.101(12) 0.030(9) -0.017(12) -0.039(7)
C10 0.118(12) 0.34(2) 0.061(10) 0.046(11) 0.005(8) -0.126(12)
C11 0.045(6) 0.076(7) 0.057(7) 0.002(6) 0.022(5) -0.009(5)
C12 0.054(6) 0.071(7) 0.068(7) 0.012(6) 0.012(6) 0.020(6)
C13 0.086(9) 0.054(7) 0.112(12) -0.013(7) 0.017(8) 0.011(6)
C14 0.070(9) 0.083(9) 0.115(12) -0.039(8) 0.023(8) -0.001(7)
C15 0.073(8) 0.072(7) 0.062(8) -0.017(6) 0.003(6) -0.004(6)
C16 0.056(7) 0.060(7) 0.047(7) -0.001(5) 0.012(5) -0.006(5)
C17 0.057(7) 0.054(6) 0.042(6) 0.000(5) 0.005(5) -0.019(5)
C18 0.078(7) 0.090(7) 0.036(6) -0.008(5) -0.008(5) -0.005(6)
C19 0.098(9) 0.037(5) 0.036(6) -0.001(4) -0.010(6) 0.008(6)
C20 0.078(8) 0.038(6) 0.030(6) 0.001(4) 0.021(6) -0.009(6)
C21 0.085(8) 0.037(6) 0.037(6) 0.008(4) -0.003(6) -0.002(6)
C22 0.089(8) 0.040(6) 0.045(6) 0.002(4) 0.002(6) 0.003(6)
C23 0.065(7) 0.047(6) 0.051(7) 0.009(5) -0.002(6) -0.003(5)
C24 0.099(8) 0.069(7) 0.058(7) -0.006(5) -0.015(6) -0.013(6)
C25 0.081(8) 0.087(8) 0.057(8) 0.017(6) -0.001(7) -0.001(6)
C26 0.113(9) 0.064(7) 0.071(8) 0.003(5) -0.002(6) -0.034(6)
C27 0.134(8) 0.054(5) 0.063(6) 0.003(9) 0.019(13) 0.017(5)
C28 0.074(9) 0.098(9) 0.073(9) 0.023(6) -0.012(7) -0.002(7)
C29 0.068(7) 0.038(5) 0.052(6) -0.003(4) -0.021(5) 0.014(5)
C30 0.071(8) 0.064(7) 0.063(8) 0.007(6) -0.002(6) 0.001(6)
C31 0.059(8) 0.106(10) 0.083(9) 0.013(7) 0.003(7) -0.002(7)
C32 0.059(8) 0.110(10) 0.071(8) 0.017(7) 0.003(6) -0.029(7)
C33 0.052(7) 0.076(7) 0.061(8) 0.021(6) -0.004(6) -0.021(6)
C34 0.042(6) 0.065(7) 0.041(6) 0.005(5) -0.007(5) 0.002(5)
C35 0.052(6) 0.059(6) 0.038(6) 0.010(4) -0.009(5) -0.023(5)
C36 0.090(8) 0.049(6) 0.058(7) 0.006(5) -0.012(6) -0.013(5)

loop_
_atom_type_symbol
_atom_type_description
_atom_type_scat_dispersion_real
_atom_type_scat_dispersion_imag
_atom_type_scat_source
C C 0.0033 0.0016 'International Tables Vol C Tables 4.2.6.8 and 6.1.1.4'
H H 0.0000 0.0000 'International Tables Vol C Tables 4.2.6.8 and 6.1.1.4'
N N 0.0061 0.0033 'International Tables Vol C Tables 4.2.6.8 and 6.1.1.4'
Cl Cl 0.1484 0.1585 'International Tables Vol C Tables 4.2.6.8 and 6.1.1.4'
Rh Rh -1.1178 0.9187 'International Tables Vol C Tables 4.2.6.8 and 6.1.1.4'

loop_
_geom_angle_atom_site_label_1
_geom_angle_atom_site_label_2
_geom_angle_atom_site_label_3
_geom_angle
C11 Rh1 N1 76.8(4)
C11 Rh1 C5 113.3(5)
N1 Rh1 C5 99.8(5)
C11 Rh1 C1 98.4(4)
N1 Rh1 C1 134.1(6)
C5 Rh1 C1 39.5(5)
C11 Rh1 C2 114.7(4)
N1 Rh1 C2 163.6(3)
C5 Rh1 C2 65.4(5)
C1 Rh1 C2 36.5(6)
C11 Rh1 C4 151.3(4)
N1 Rh1 C4 101.0(4)
C5 Rh1 C4 38.3(4)
C1 Rh1 C4 62.3(4)
C2 Rh1 C4 63.2(4)
C11 Rh1 C3 152.4(4)
N1 Rh1 C3 130.5(3)
C5 Rh1 C3 63.7(5)
C1 Rh1 C3 61.0(5)
C2 Rh1 C3 37.9(3)
C4 Rh1 C3 36.7(3)
C11 Rh1 Cl1 89.8(2)
N1 Rh1 Cl1 92.2(2)
C5 Rh1 Cl1 155.8(4)
C1 Rh1 Cl1 133.7(6)
C2 Rh1 Cl1 99.3(3)
C4 Rh1 Cl1 118.9(3)
C3 Rh1 Cl1 92.6(3)
C29 Rh2 N2 77.6(4)
C29 Rh2 C19 118.2(4)
N2 Rh2 C19 97.1(4)
C29 Rh2 C22 108.7(4)
N2 Rh2 C22 161.1(4)
C19 Rh2 C22 64.1(3)
C29 Rh2 C23 96.1(3)
N2 Rh2 C23 124.4(4)
C19 Rh2 C23 37.9(3)
C22 Rh2 C23 38.6(3)
C29 Rh2 C21 146.0(3)
N2 Rh2 C21 136.1(4)
C19 Rh2 C21 62.6(3)
C22 Rh2 C21 38.4(3)
C23 Rh2 C21 63.3(3)
C29 Rh2 C20 156.9(4)
N2 Rh2 C20 103.7(4)
C19 Rh2 C20 38.9(3)
C22 Rh2 C20 63.4(4)
C23 Rh2 C20 63.8(4)
C21 Rh2 C20 35.9(3)
C29 Rh2 Cl2 90.0(3)
N2 Rh2 Cl2 92.3(3)
C19 Rh2 Cl2 151.6(3)
C22 Rh2 Cl2 105.4(3)
C23 Rh2 Cl2 143.3(3)
C21 Rh2 Cl2 92.4(3)
C20 Rh2 Cl2 112.8(3)
C17 N1 Rh1 120.8(7)
C17 N1 HN1 119(5)
Rh1 N1 HN1 120(5)
C35 N2 Rh2 119.4(7)
C35 N2 HN2 122(4)
Rh2 N2 HN2 117(4)
C2 C1 C5 111.9(12)
C2 C1 C6 129.1(15)
C5 C1 C6 119.0(18)
C2 C1 Rh1 72.8(7)
C5 C1 Rh1 69.1(6)
C6 C1 Rh1 125.3(9)
C1 C2 C3 106.3(10)
C1 C2 C7 127.7(12)
C3 C2 C7 125.4(11)
C1 C2 Rh1 70.8(7)
C3 C2 Rh1 73.5(6)
C7 C2 Rh1 127.4(7)
C4 C3 C2 108.3(10)
C4 C3 C8 128.1(10)
C2 C3 C8 123.6(9)
C4 C3 Rh1 70.5(6)
C2 C3 Rh1 68.6(6)
C8 C3 Rh1 127.3(7)
C3 C4 C5 109.2(11)
C3 C4 C9 125.5(12)
C5 C4 C9 125.3(12)
C3 C4 Rh1 72.8(6)
C5 C4 Rh1 67.4(7)
C9 C4 Rh1 124.2(7)
C4 C5 C1 103.7(12)
C4 C5 C10 123.5(14)
C1 C5 C10 132.3(16)
C4 C5 Rh1 74.3(6)
C1 C5 Rh1 71.4(6)
C10 C5 Rh1 124.9(9)
C1 C6 H6A 109.5
C1 C6 H6B 109.5
H6A C6 H6B 109.5
C1 C6 H6C 109.5
H6A C6 H6C 109.5
H6B C6 H6C 109.5
C2 C7 H7A 109.5
C2 C7 H7B 109.5
H7A C7 H7B 109.5
C2 C7 H7C 109.5
H7A C7 H7C 109.5
H7B C7 H7C 109.5
C3 C8 H8A 109.5
C3 C8 H8B 109.5
H8A C8 H8B 109.5
C3 C8 H8C 109.5
H8A C8 H8C 109.5
H8B C8 H8C 109.5
C4 C9 H9A 109.5
C4 C9 H9B 109.5
H9A C9 H9B 109.5
C4 C9 H9C 109.5
H9A C9 H9C 109.5
H9B C9 H9C 109.5
C5 C10 H10A 109.5
C5 C10 H10B 109.5
H10A C10 H10B 109.5
C5 C10 H10C 109.5
H10A C10 H10C 109.5
H10B C10 H10C 109.5
C12 C11 C16 116.7(9)
C12 C11 Rh1 128.8(8)
C16 C11 Rh1 114.5(7)
C11 C12 C13 120.7(10)
C11 C12 H12 119.6
C13 C12 H12 119.6
C14 C13 C12 121.0(10)
C14 C13 H13 119.5
C12 C13 H13 119.5
C15 C14 C13 120.6(11)
C15 C14 H14 119.7
C13 C14 H14 119.7
C14 C15 C16 118.8(10)
C14 C15 H15 120.6
C16 C15 H15 120.6
C15 C16 C11 122.2(9)
C15 C16 C17 124.4(10)
C11 C16 C17 113.3(9)
N1 C17 C16 114.3(10)
N1 C17 C18 125.8(9)
C16 C17 C18 119.9(8)
C17 C18 H18A 109.5
C17 C18 H18B 109.5
H18A C18 H18B 109.5
C17 C18 H18C 109.5
H18A C18 H18C 109.5
H18B C18 H18C 109.5
C23 C19 C20 109.3(8)
C23 C19 C24 126.8(9)
C20 C19 C24 123.6(9)
C23 C19 Rh2 72.0(5)
C20 C19 Rh2 74.7(5)
C24 C19 Rh2 124.7(6)
C21 C20 C19 105.9(9)
C21 C20 C25 128.4(10)
C19 C20 C25 125.6(9)
C21 C20 Rh2 71.4(5)
C19 C20 Rh2 66.4(5)
C25 C20 Rh2 129.4(7)
C20 C21 C22 109.7(9)
C20 C21 C26 124.6(10)
C22 C21 C26 125.6(8)
C20 C21 Rh2 72.8(5)
C22 C21 Rh2 67.2(5)
C26 C21 Rh2 124.0(6)
C23 C22 C21 107.4(8)
C23 C22 C27 126.2(9)
C21 C22 C27 125.0(8)
C23 C22 Rh2 71.6(5)
C21 C22 Rh2 74.3(5)
C27 C22 Rh2 130.0(7)
C19 C23 C22 107.3(9)
C19 C23 C28 126.5(9)
C22 C23 C28 126.2(9)
C19 C23 Rh2 70.1(5)
C22 C23 Rh2 69.8(5)
C28 C23 Rh2 127.1(6)
C19 C24 H24A 109.5
C19 C24 H24B 109.5
H24A C24 H24B 109.5
C19 C24 H24C 109.5
H24A C24 H24C 109.5
H24B C24 H24C 109.5
C20 C25 H25A 109.5
C20 C25 H25B 109.5
H25A C25 H25B 109.5
C20 C25 H25C 109.5
H25A C25 H25C 109.5
H25B C25 H25C 109.5
C21 C26 H26A 109.5
C21 C26 H26B 109.5
H26A C26 H26B 109.5
C21 C26 H26C 109.5
H26A C26 H26C 109.5
H26B C26 H26C 109.5
C22 C27 H27A 109.5
C22 C27 H27B 109.5
H27A C27 H27B 109.5
C22 C27 H27C 109.5
H27A C27 H27C 109.5
H27B C27 H27C 109.5
C23 C28 H28A 109.5
C23 C28 H28B 109.5
H28A C28 H28B 109.5
C23 C28 H28C 109.5
H28A C28 H28C 109.5
H28B C28 H28C 109.5
C30 C29 C34 113.7(9)
C30 C29 Rh2 129.0(7)
C34 C29 Rh2 117.3(7)
C31 C30 C29 121.8(10)
C31 C30 H30 119.1
C29 C30 H30 119.1
C30 C31 C32 121.8(11)
C30 C31 H31 119.1
C32 C31 H31 119.1
C33 C32 C31 118.1(10)
C33 C32 H32 121.0
C31 C32 H32 121.0
C34 C33 C32 119.6(9)
C34 C33 H33 120.2
C32 C33 H33 120.2
C33 C34 C29 124.9(9)
C33 C34 C35 123.7(9)
C29 C34 C35 111.5(8)
N2 C35 C34 114.1(8)
N2 C35 C36 123.0(9)
C34 C35 C36 122.9(8)
C35 C36 H36A 109.5
C35 C36 H36B 109.5
H36A C36 H36B 109.5
C35 C36 H36C 109.5
H36A C36 H36C 109.5
H36B C36 H36C 109.5

loop_
_geom_bond_atom_site_label_1
_geom_bond_atom_site_label_2
_geom_bond_distance
Rh1 C11 2.040(10)
Rh1 N1 2.070(8)
Rh1 C5 2.130(11)
Rh1 C1 2.161(9)
Rh1 C2 2.185(11)
Rh1 C4 2.221(10)
Rh1 C3 2.250(10)
Rh1 Cl1 2.405(3)
Rh2 C29 1.999(10)
Rh2 N2 2.066(6)
Rh2 C19 2.144(8)
Rh2 C22 2.145(8)
Rh2 C23 2.169(9)
Rh2 C21 2.240(8)
Rh2 C20 2.258(9)
Rh2 Cl2 2.424(3)
N1 C17 1.246(10)
N1 HN1 0.77(5)
N2 C35 1.273(10)
N2 HN2 0.87(5)
C1 C2 1.36(2)
C1 C5 1.452(17)
C1 C6 1.580(16)
C2 C3 1.440(13)
C2 C7 1.475(12)
C3 C4 1.407(13)
C3 C8 1.485(12)
C4 C5 1.431(15)
C4 C9 1.539(12)
C5 C10 1.542(15)
C6 H6A 0.9700
C6 H6B 0.9700
C6 H6C 0.9700
C7 H7A 0.9700
C7 H7B 0.9700
C7 H7C 0.9700
C8 H8A 0.9700
C8 H8B 0.9700
C8 H8C 0.9700
C9 H9A 0.9700
C9 H9B 0.9700
C9 H9C 0.9700
C10 H10A 0.9700
C10 H10B 0.9700
C10 H10C 0.9700
C11 C12 1.392(11)
C11 C16 1.439(11)
C12 C13 1.402(13)
C12 H12 0.9400
C13 C14 1.392(14)
C13 H13 0.9400
C14 C15 1.376(12)
C14 H14 0.9400
C15 C16 1.401(11)
C15 H15 0.9400
C16 C17 1.463(11)
C17 C18 1.521(11)
C18 H18A 0.9700
C18 H18B 0.9700
C18 H18C 0.9700
C19 C23 1.400(11)
C19 C20 1.469(13)
C19 C24 1.521(10)
C20 C21 1.385(11)
C20 C25 1.470(12)
C21 C22 1.445(11)
C21 C26 1.532(11)
C22 C23 1.425(11)
C22 C27 1.500(11)
C23 C28 1.505(11)
C24 H24A 0.9700
C24 H24B 0.9700
C24 H24C 0.9700
C25 H25A 0.9700
C25 H25B 0.9700
C25 H25C 0.9700
C26 H26A 0.9700
C26 H26B 0.9700
C26 H26C 0.9700
C27 H27A 0.9700
C27 H27B 0.9700
C27 H27C 0.9700
C28 H28A 0.9700
C28 H28B 0.9700
C28 H28C 0.9700
C29 C30 1.411(12)
C29 C34 1.419(10)
C30 C31 1.374(12)
C30 H30 0.9400
C31 C32 1.407(11)
C31 H31 0.9400
C32 C33 1.373(12)
C32 H32 0.9400
C33 C34 1.368(11)
C33 H33 0.9400
C34 C35 1.503(11)
C35 C36 1.505(10)
C36 H36A 0.9700
C36 H36B 0.9700
C36 H36C 0.9700
